data_7007481
loop_
_publ_author_name
'Thompson, Amber L.'
'Parker, David'
'Fulton, David A.'
'Howard, Judith A. K.'
'Pandya, Shashi U.'
'Puschmann, Horst'
'Senanayake, Kanthi'
'Stenson, Philip A.'
'Badari, Alessandra'
'Botta, Mauro'
'Avedano, Stefano'
'Aime, Silvio'

_publ_section_title
;
 On the role of the counter-ion in defining water structure and
 dynamics: order, structure and dynamics in hydrophilic and hydrophobic
 gadolinium salt complexes.
;
_journal_issue 47
_journal_name_full 'Dalton transactions (Cambridge, England : 2003)'
_journal_page_first 5605
_journal_page_last 5616
_journal_paper_doi 10.1039/b606206g
_journal_year 2006
_chemical_absolute_configuration syn
_chemical_formula_moiety 'C48 H64 N8 O5 Yb, 7(H2 O), 3Br'
_chemical_formula_sum 'C48 H78 Br3 N8 O12 Yb'
_chemical_formula_weight 1371.95
_chemical_melting_point ?
_chemical_name_common (Yb.DOTAPh)Br!3$.7H!2$O
_chemical_name_systematic
;
[Yb.DOTAPh]Br~3~.7H~2~O
;
_space_group_IT_number 4
_symmetry_cell_setting monoclinic
_symmetry_space_group_name_Hall 'P 2yb'
_symmetry_space_group_name_H-M 'P 1 21 1'
_atom_sites_solution_hydrogens geom
_atom_sites_solution_primary direct
_atom_sites_solution_secondary difmap
_cell_angle_alpha 90.00
_cell_angle_beta 93.699(1)
_cell_angle_gamma 90.00
_cell_formula_units_Z 4
_cell_length_a 13.9399(11)
_cell_length_b 22.6800(18)
_cell_length_c 18.0276(15)
_cell_measurement_reflns_used 9937
_cell_measurement_temperature 120(2)
_cell_measurement_theta_max 26.563
_cell_measurement_theta_min 3.174
_cell_volume 5687.7(8)
_computing_cell_refinement 'SMART-NT V6.1 (Bruker, 2000)'
_computing_data_collection 'SMART-NT V6.1 (Bruker, 2000)'
_computing_data_reduction 'SAINT-NT V6.45A (Bruker, 2000)'
_computing_molecular_graphics 'Bruker SHELXTL'
_computing_publication_material 'Bruker SHELXTL'
_computing_structure_refinement 'SHELXL-97 (Sheldrick, 1997)'
_computing_structure_solution 'SHELXS-97 (Sheldrick, 1997)'
_diffrn_ambient_temperature 120(2)
_diffrn_detector_area_resol_mean 8
_diffrn_measured_fraction_theta_full 0.914
_diffrn_measured_fraction_theta_max 0.914
_diffrn_measurement_device_type 'Bruker SMART CCD 1K area detector'
_diffrn_measurement_method \w-scans
_diffrn_radiation_monochromator graphite
_diffrn_radiation_source 'fine-focus sealed tube'
_diffrn_radiation_type MoK\a
_diffrn_radiation_wavelength 0.71073
_diffrn_reflns_av_R_equivalents 0.0337
_diffrn_reflns_av_sigmaI/netI 0.0387
_diffrn_reflns_limit_h_max 17
_diffrn_reflns_limit_h_min -17
_diffrn_reflns_limit_k_max 28
_diffrn_reflns_limit_k_min -28
_diffrn_reflns_limit_l_max 22
_diffrn_reflns_limit_l_min -22
_diffrn_reflns_number 42251
_diffrn_reflns_theta_full 26.65
_diffrn_reflns_theta_max 26.65
_diffrn_reflns_theta_min 2.77
_exptl_absorpt_coefficient_mu 3.814
_exptl_absorpt_correction_T_max 0.5176
_exptl_absorpt_correction_T_min 0.1850
_exptl_absorpt_correction_type integration
_exptl_absorpt_process_details 'XPREP (SHELXTL,1997)'
_exptl_crystal_colour colourless
_exptl_crystal_density_diffrn 1.586
_exptl_crystal_density_meas ?
_exptl_crystal_density_method .
_exptl_crystal_description block
_exptl_crystal_F_000 2716
_exptl_crystal_size_max 0.40
_exptl_crystal_size_mid 0.36
_exptl_crystal_size_min 0.32
_refine_diff_density_max 1.418
_refine_diff_density_min -1.300
_refine_diff_density_rms 0.129
_refine_ls_abs_structure_details 'Flack H D (1983), Acta Cryst. A39, 876-881'
_refine_ls_abs_structure_Flack 0.001(8)
_refine_ls_extinction_method none
_refine_ls_goodness_of_fit_ref 1.102
_refine_ls_hydrogen_treatment constr
_refine_ls_matrix_type full
_refine_ls_number_parameters 1297
_refine_ls_number_reflns 21040
_refine_ls_number_restraints 1
_refine_ls_restrained_S_all 1.102
_refine_ls_R_factor_all 0.0589
_refine_ls_R_factor_gt 0.0432
_refine_ls_shift/su_max 0.009
_refine_ls_shift/su_mean 0.001
_refine_ls_structure_factor_coef Fsqd
_refine_ls_weighting_details 'calc w=1/[\s^2^(Fo^2^)+(0.0551P)^2^+12.9358P] where P=(Fo^2^+2Fc^2^)/3'
_refine_ls_weighting_scheme calc
_refine_ls_wR_factor_gt 0.1087
_refine_ls_wR_factor_ref 0.1178
_reflns_number_gt 17292
_reflns_number_total 21040
_reflns_threshold_expression >2sigma(I)
_cod_data_source_file b606206g.txt
_cod_data_source_block '[Yb.2]Br3'
_cod_depositor_comments
;
The following automatic conversions were performed:
'_symmetry_cell_setting' value 'Monoclinic' changed to 'monoclinic'
according to '/home/adriana/struct/CIF-dictionaries/cif_core.dic'
dictionary named 'cif_core.dic' version 2.4.1 from 2010-06-29.

Automatic conversion script
Id: cif_fix_enum 1555 2011-01-17 13:19:09Z saulius 

The following automatic conversions were performed:

'_chemical_melting_point' value 'not measured' was changed to '?' -
the value is undefined or not given.

Automatic conversion script
Id: cif_fix_values 1569 2011-02-09 13:29:24Z adriana 
;
_cod_original_sg_symbol_H-M P2(1)
_cod_database_code 7007481

loop_
_symmetry_equiv_pos_as_xyz
'x, y, z'
'-x, y+1/2, -z'

loop_
_atom_site_label
_atom_site_type_symbol
_atom_site_fract_x
_atom_site_fract_y
_atom_site_fract_z
_atom_site_U_iso_or_equiv
_atom_site_adp_type
_atom_site_occupancy
_atom_site_symmetry_multiplicity
_atom_site_calc_flag
_atom_site_refinement_flags
_atom_site_disorder_assembly
_atom_site_disorder_group
Yb1 Yb 0.00974(2) 1.004501(14) -0.00079(3) 0.01380(10) Uani 1 1 d . . .
O11 O -0.0339(3) 0.9662(2) -0.1151(3) 0.0181(11) Uani 1 1 d . . .
O12 O -0.1316(3) 0.9653(2) 0.0307(3) 0.0189(11) Uani 1 1 d . . .
O13 O 0.0564(3) 0.9759(2) 0.1159(3) 0.0187(11) Uani 1 1 d . . .
O14 O 0.1610(3) 0.9758(2) -0.0287(3) 0.0215(11) Uani 1 1 d . . .
N11 N 0.0567(4) 1.0724(3) -0.1093(3) 0.0181(13) Uani 1 1 d . . .
N12 N -0.1364(4) 1.0675(3) -0.0516(3) 0.0167(12) Uani 1 1 d . . .
N13 N -0.0498(4) 1.0764(2) 0.1030(3) 0.0165(12) Uani 1 1 d . . .
N14 N 0.1428(4) 1.0795(3) 0.0452(3) 0.0181(13) Uani 1 1 d . . .
N15 N -0.0310(4) 0.9610(3) -0.2407(4) 0.0217(14) Uani 1 1 d . . .
H15A H -0.0109 0.9771 -0.2814 0.026 Uiso 1 1 calc R . .
N16 N -0.2942(4) 0.9637(3) 0.0302(4) 0.0219(14) Uani 1 1 d . . .
H16A H -0.3495 0.9773 0.0109 0.026 Uiso 1 1 calc R . .
N17 N 0.0512(4) 0.9720(3) 0.2411(4) 0.0246(15) Uani 1 1 d . . .
H17A H 0.0309 0.9879 0.2817 0.030 Uiso 1 1 calc R . .
N18 N 0.3231(4) 0.9794(3) -0.0200(4) 0.0227(14) Uani 1 1 d . . .
H18A H 0.3755 0.9957 0.0008 0.027 Uiso 1 1 calc R . .
C101 C -0.0181(5) 1.1174(3) -0.1264(5) 0.0241(17) Uani 1 1 d . . .
H10A H -0.0089 1.1343 -0.1761 0.029 Uiso 1 1 calc R . .
H10B H -0.0102 1.1497 -0.0896 0.029 Uiso 1 1 calc R . .
C102 C -0.1194(5) 1.0933(3) -0.1255(4) 0.0238(17) Uani 1 1 d . . .
H10C H -0.1661 1.1254 -0.1369 0.029 Uiso 1 1 calc R . .
H10D H -0.1293 1.0626 -0.1643 0.029 Uiso 1 1 calc R . .
C103 C -0.1575(6) 1.1161(3) 0.0005(4) 0.0235(17) Uani 1 1 d . . .
H10E H -0.2239 1.1303 -0.0114 0.028 Uiso 1 1 calc R . .
H10F H -0.1133 1.1493 -0.0073 0.028 Uiso 1 1 calc R . .
C104 C -0.1476(5) 1.0984(3) 0.0815(4) 0.0211(16) Uani 1 1 d . . .
H10G H -0.1618 1.1328 0.1128 0.025 Uiso 1 1 calc R . .
H10H H -0.1951 1.0672 0.0907 0.025 Uiso 1 1 calc R . .
C105 C 0.0174(6) 1.1280(3) 0.1138(5) 0.0248(17) Uani 1 1 d . . .
H10I H 0.0052 1.1481 0.1610 0.030 Uiso 1 1 calc R . .
H10J H 0.0043 1.1566 0.0728 0.030 Uiso 1 1 calc R . .
C106 C 0.1215(5) 1.1094(3) 0.1155(4) 0.0226(16) Uani 1 1 d . . .
H10K H 0.1632 1.1445 0.1228 0.027 Uiso 1 1 calc R . .
H10L H 0.1357 1.0823 0.1578 0.027 Uiso 1 1 calc R . .
C107 C 0.1563(6) 1.1261(3) -0.0130(4) 0.0228(17) Uani 1 1 d . . .
H10M H 0.1064 1.1568 -0.0090 0.027 Uiso 1 1 calc R . .
H10N H 0.2197 1.1450 -0.0026 0.027 Uiso 1 1 calc R . .
C108 C 0.1507(5) 1.1028(3) -0.0908(4) 0.0205(16) Uani 1 1 d . . .
H10O H 0.2040 1.0746 -0.0966 0.025 Uiso 1 1 calc R . .
H10P H 0.1581 1.1357 -0.1260 0.025 Uiso 1 1 calc R . .
C109 C 0.0671(6) 1.0342(3) -0.1741(4) 0.0209(16) Uani 1 1 d . . .
H10Q H 0.1331 1.0180 -0.1725 0.025 Uiso 1 1 calc R . .
H10R H 0.0566 1.0577 -0.2202 0.025 Uiso 1 1 calc R . .
C110 C -0.0041(5) 0.9847(3) -0.1747(4) 0.0170(15) Uani 1 1 d . . .
C111 C -0.2200(5) 1.0260(3) -0.0585(4) 0.0195(16) Uani 1 1 d . . .
H11A H -0.2809 1.0484 -0.0583 0.023 Uiso 1 1 calc R . .
H11B H -0.2196 1.0041 -0.1060 0.023 Uiso 1 1 calc R . .
C112 C -0.2136(5) 0.9838(3) 0.0047(4) 0.0183(15) Uani 1 1 d . . .
C113 C -0.0499(5) 1.0427(3) 0.1720(4) 0.0214(16) Uani 1 1 d . . .
H11C H -0.1144 1.0252 0.1764 0.026 Uiso 1 1 calc R . .
H11D H -0.0370 1.0697 0.2147 0.026 Uiso 1 1 calc R . .
C114 C 0.0240(5) 0.9944(3) 0.1756(4) 0.0191(16) Uani 1 1 d . . .
C115 C 0.2335(5) 1.0449(3) 0.0573(4) 0.0213(17) Uani 1 1 d . . .
H11E H 0.2361 1.0263 0.1071 0.026 Uiso 1 1 calc R . .
H11F H 0.2896 1.0714 0.0551 0.026 Uiso 1 1 calc R . .
C116 C 0.2373(5) 0.9981(3) -0.0012(4) 0.0193(16) Uani 1 1 d . . .
C117 C -0.0935(6) 0.9086(3) -0.2470(4) 0.0231(17) Uani 1 1 d . . .
H11G H -0.0690 0.8793 -0.2089 0.028 Uiso 1 1 calc R . .
C118 C -0.1961(5) 0.9244(3) -0.2308(4) 0.0226(17) Uani 1 1 d . . .
C119 C -0.2445(6) 0.9709(3) -0.2664(4) 0.0266(18) Uani 1 1 d . . .
H11H H -0.2114 0.9952 -0.2993 0.032 Uiso 1 1 calc R . .
C120 C -0.3390(6) 0.9827(4) -0.2551(5) 0.0305(19) Uani 1 1 d . . .
H12A H -0.3705 1.0146 -0.2806 0.037 Uiso 1 1 calc R . .
C121 C -0.3897(6) 0.9480(4) -0.2060(5) 0.033(2) Uani 1 1 d . . .
H12B H -0.4552 0.9561 -0.1984 0.039 Uiso 1 1 calc R . .
C122 C -0.3420(6) 0.9015(3) -0.1689(5) 0.0308(19) Uani 1 1 d . . .
H12C H -0.3753 0.8777 -0.1356 0.037 Uiso 1 1 calc R . .
C123 C -0.2481(6) 0.8899(3) -0.1800(5) 0.0272(18) Uani 1 1 d . . .
H12D H -0.2164 0.8584 -0.1536 0.033 Uiso 1 1 calc R . .
C124 C -0.0885(6) 0.8811(4) -0.3219(5) 0.031(2) Uani 1 1 d . . .
H12E H -0.0216 0.8710 -0.3300 0.046 Uiso 1 1 calc R . .
H12F H -0.1126 0.9091 -0.3601 0.046 Uiso 1 1 calc R . .
H12G H -0.1279 0.8453 -0.3247 0.046 Uiso 1 1 calc R . .
C125 C -0.2945(5) 0.9195(3) 0.0898(4) 0.0221(16) Uani 1 1 d . . .
H12H H -0.2431 0.8898 0.0819 0.026 Uiso 1 1 calc R . .
C126 C -0.2739(6) 0.9480(3) 0.1655(5) 0.0262(17) Uani 1 1 d . . .
C127 C -0.3269(6) 0.9958(3) 0.1874(5) 0.0296(19) Uani 1 1 d . . .
H12I H -0.3747 1.0129 0.1542 0.035 Uiso 1 1 calc R . .
C128 C -0.3092(6) 1.0188(4) 0.2598(5) 0.037(2) Uani 1 1 d . . .
H12J H -0.3434 1.0526 0.2747 0.045 Uiso 1 1 calc R . .
C129 C -0.2444(7) 0.9933(4) 0.3076(5) 0.037(2) Uani 1 1 d . . .
H12K H -0.2361 1.0081 0.3569 0.045 Uiso 1 1 calc R . .
C130 C -0.1891(7) 0.9457(4) 0.2870(5) 0.040(2) Uani 1 1 d . . .
H13A H -0.1421 0.9287 0.3210 0.048 Uiso 1 1 calc R . .
C131 C -0.2045(6) 0.9237(4) 0.2149(5) 0.0309(19) Uani 1 1 d . . .
H13B H -0.1668 0.8915 0.1994 0.037 Uiso 1 1 calc R . .
C132 C -0.3910(6) 0.8883(4) 0.0845(5) 0.038(2) Uani 1 1 d . . .
H13C H -0.4016 0.8702 0.0353 0.057 Uiso 1 1 calc R . .
H13D H -0.4422 0.9170 0.0919 0.057 Uiso 1 1 calc R . .
H13E H -0.3917 0.8577 0.1229 0.057 Uiso 1 1 calc R . .
C133 C 0.1155(6) 0.9204(3) 0.2464(4) 0.0247(17) Uani 1 1 d . . .
H13F H 0.0933 0.8925 0.2060 0.030 Uiso 1 1 calc R . .
C134 C 0.2176(6) 0.9367(3) 0.2338(4) 0.0235(17) Uani 1 1 d . . .
C135 C 0.2647(6) 0.9804(4) 0.2745(5) 0.0285(18) Uani 1 1 d . . .
H13G H 0.2317 1.0013 0.3107 0.034 Uiso 1 1 calc R . .
C136 C 0.3593(6) 0.9945(4) 0.2637(5) 0.034(2) Uani 1 1 d . . .
H13H H 0.3905 1.0252 0.2917 0.041 Uiso 1 1 calc R . .
C137 C 0.4081(6) 0.9635(4) 0.2116(5) 0.038(2) Uani 1 1 d . . .
H13I H 0.4730 0.9730 0.2038 0.045 Uiso 1 1 calc R . .
C138 C 0.3625(7) 0.9187(4) 0.1711(5) 0.039(2) Uani 1 1 d . . .
H13J H 0.3969 0.8971 0.1363 0.047 Uiso 1 1 calc R . .
C139 C 0.2689(6) 0.9053(4) 0.1802(5) 0.0313(19) Uani 1 1 d . . .
H13K H 0.2378 0.8751 0.1510 0.038 Uiso 1 1 calc R . .
C140 C 0.1054(6) 0.8893(4) 0.3194(5) 0.033(2) Uani 1 1 d . . .
H14A H 0.0376 0.8798 0.3247 0.050 Uiso 1 1 calc R . .
H14B H 0.1289 0.9150 0.3603 0.050 Uiso 1 1 calc R . .
H14C H 0.1432 0.8528 0.3206 0.050 Uiso 1 1 calc R . .
C141 C 0.3314(5) 0.9326(3) -0.0742(5) 0.0271(18) Uani 1 1 d . . .
H14D H 0.2796 0.9031 -0.0668 0.033 Uiso 1 1 calc R . .
C142 C 0.3179(5) 0.9558(3) -0.1528(5) 0.0257(17) Uani 1 1 d . . .
C143 C 0.3706(5) 1.0038(4) -0.1748(5) 0.0303(19) Uani 1 1 d . . .
H14E H 0.4127 1.0238 -0.1397 0.036 Uiso 1 1 calc R . .
C144 C 0.3617(8) 1.0230(4) -0.2494(5) 0.047(3) Uani 1 1 d . . .
H14F H 0.3999 1.0547 -0.2654 0.057 Uiso 1 1 calc R . .
C145 C 0.2970(7) 0.9952(4) -0.2989(5) 0.039(2) Uani 1 1 d . . .
H14G H 0.2884 1.0093 -0.3485 0.047 Uiso 1 1 calc R . .
C146 C 0.2465(8) 0.9490(5) -0.2779(6) 0.051(3) Uani 1 1 d . . .
H14H H 0.2035 0.9298 -0.3132 0.061 Uiso 1 1 calc R . .
C147 C 0.2557(6) 0.9281(4) -0.2046(5) 0.036(2) Uani 1 1 d . . .
H14I H 0.2193 0.8950 -0.1906 0.043 Uiso 1 1 calc R . .
C148 C 0.4275(6) 0.9022(4) -0.0594(5) 0.0305(19) Uani 1 1 d . . .
H14J H 0.4330 0.8875 -0.0082 0.046 Uiso 1 1 calc R . .
H14K H 0.4795 0.9304 -0.0666 0.046 Uiso 1 1 calc R . .
H14L H 0.4324 0.8691 -0.0939 0.046 Uiso 1 1 calc R . .
Yb2 Yb 0.50345(5) 0.756960(13) -0.504947(16) 0.01213(10) Uani 1 1 d . . .
O21 O 0.5504(3) 0.7282(2) -0.3879(3) 0.0211(11) Uani 1 1 d . . .
O22 O 0.6527(3) 0.7249(2) -0.5316(3) 0.0150(10) Uani 1 1 d . . .
O23 O 0.4583(3) 0.7184(2) -0.6196(3) 0.0186(11) Uani 1 1 d . . .
O24 O 0.3592(3) 0.7207(2) -0.4717(3) 0.0154(10) Uani 1 1 d . . .
N21 N 0.4477(4) 0.8303(2) -0.4017(3) 0.0164(12) Uani 1 1 d . . .
N22 N 0.6422(4) 0.8305(3) -0.4610(3) 0.0178(13) Uani 1 1 d . . .
N23 N 0.5539(4) 0.8238(2) -0.6145(3) 0.0166(12) Uani 1 1 d . . .
N24 N 0.3603(4) 0.8210(2) -0.5561(3) 0.0190(13) Uani 1 1 d . . .
N25 N 0.5415(4) 0.7226(3) -0.2645(3) 0.0209(14) Uani 1 1 d . . .
H25A H 0.5216 0.7384 -0.2237 0.025 Uiso 1 1 calc R . .
N26 N 0.8127(4) 0.7249(3) -0.5223(4) 0.0209(14) Uani 1 1 d . . .
H26A H 0.8660 0.7404 -0.5019 0.025 Uiso 1 1 calc R . .
N27 N 0.4585(4) 0.7135(3) -0.7439(3) 0.0199(13) Uani 1 1 d . . .
H27A H 0.4771 0.7292 -0.7853 0.024 Uiso 1 1 calc R . .
N28 N 0.1986(4) 0.7205(3) -0.4750(4) 0.0207(14) Uani 1 1 d . . .
H28A H 0.1445 0.7345 -0.4957 0.025 Uiso 1 1 calc R . .
C201 C 0.5161(5) 0.8800(3) -0.3912(4) 0.0205(16) Uani 1 1 d . . .
H20A H 0.5050 0.9003 -0.3439 0.025 Uiso 1 1 calc R . .
H20B H 0.5040 0.9088 -0.4321 0.025 Uiso 1 1 calc R . .
C202 C 0.6203(5) 0.8597(3) -0.3898(4) 0.0233(17) Uani 1 1 d . . .
H20C H 0.6632 0.8942 -0.3813 0.028 Uiso 1 1 calc R . .
H20D H 0.6331 0.8318 -0.3482 0.028 Uiso 1 1 calc R . .
C203 C 0.6559(6) 0.8767(3) -0.5173(4) 0.0241(17) Uani 1 1 d . . .
H20E H 0.7196 0.8953 -0.5070 0.029 Uiso 1 1 calc R . .
H20F H 0.6063 0.9075 -0.5131 0.029 Uiso 1 1 calc R . .
C204 C 0.6495(5) 0.8523(3) -0.5962(4) 0.0195(16) Uani 1 1 d . . .
H20G H 0.6591 0.8847 -0.6318 0.023 Uiso 1 1 calc R . .
H20H H 0.7012 0.8229 -0.6013 0.023 Uiso 1 1 calc R . .
C205 C 0.4806(5) 0.8700(3) -0.6312(4) 0.0202(16) Uani 1 1 d . . .
H20I H 0.4899 0.8869 -0.6809 0.024 Uiso 1 1 calc R . .
H20J H 0.4895 0.9021 -0.5942 0.024 Uiso 1 1 calc R . .
C206 C 0.3778(5) 0.8456(3) -0.6299(4) 0.0203(16) Uani 1 1 d . . .
H20K H 0.3311 0.8775 -0.6421 0.024 Uiso 1 1 calc R . .
H20L H 0.3681 0.8144 -0.6680 0.024 Uiso 1 1 calc R . .
C207 C 0.3410(5) 0.8706(3) -0.5058(4) 0.0187(15) Uani 1 1 d . . .
H20M H 0.2754 0.8858 -0.5186 0.022 Uiso 1 1 calc R . .
H20N H 0.3870 0.9028 -0.5141 0.022 Uiso 1 1 calc R . .
C208 C 0.3493(5) 0.8535(3) -0.4239(4) 0.0190(16) Uani 1 1 d . . .
H20O H 0.3360 0.8883 -0.3932 0.023 Uiso 1 1 calc R . .
H20P H 0.3008 0.8229 -0.4146 0.023 Uiso 1 1 calc R . .
C209 C 0.4446(5) 0.7962(3) -0.3316(4) 0.0206(16) Uani 1 1 d . . .
H20Q H 0.3794 0.7796 -0.3278 0.025 Uiso 1 1 calc R . .
H20R H 0.4582 0.8229 -0.2887 0.025 Uiso 1 1 calc R . .
C210 C 0.5172(5) 0.7469(3) -0.3287(4) 0.0180(16) Uani 1 1 d . . .
C211 C 0.7292(5) 0.7939(3) -0.4477(5) 0.0236(18) Uani 1 1 d . . .
H21A H 0.7302 0.7765 -0.3973 0.028 Uiso 1 1 calc R . .
H21B H 0.7871 0.8189 -0.4504 0.028 Uiso 1 1 calc R . .
C212 C 0.7306(5) 0.7453(3) -0.5049(4) 0.0171(16) Uani 1 1 d . . .
C213 C 0.5618(5) 0.7850(3) -0.6804(4) 0.0192(16) Uani 1 1 d . . .
H21C H 0.6271 0.7677 -0.6794 0.023 Uiso 1 1 calc R . .
H21D H 0.5517 0.8087 -0.7264 0.023 Uiso 1 1 calc R . .
C214 C 0.4886(5) 0.7366(3) -0.6806(4) 0.0158(15) Uani 1 1 d . . .
C215 C 0.2762(5) 0.7813(3) -0.5638(4) 0.0207(17) Uani 1 1 d . . .
H21E H 0.2767 0.7594 -0.6113 0.025 Uiso 1 1 calc R . .
H21F H 0.2163 0.8048 -0.5646 0.025 Uiso 1 1 calc R . .
C216 C 0.2786(5) 0.7378(3) -0.4990(4) 0.0182(15) Uani 1 1 d . . .
C217 C 0.6024(5) 0.6685(3) -0.2593(4) 0.0208(16) Uani 1 1 d . . .
H21G H 0.5766 0.6397 -0.2976 0.025 Uiso 1 1 calc R . .
C218 C 0.7057(5) 0.6821(3) -0.2743(4) 0.0205(16) Uani 1 1 d . . .
C219 C 0.7569(6) 0.7261(3) -0.2353(5) 0.0278(18) Uani 1 1 d . . .
H21H H 0.7262 0.7495 -0.2001 0.033 Uiso 1 1 calc R . .
C220 C 0.8534(6) 0.7359(4) -0.2477(5) 0.0278(18) Uani 1 1 d . . .
H22A H 0.8882 0.7660 -0.2211 0.033 Uiso 1 1 calc R . .
C221 C 0.8979(6) 0.7023(4) -0.2982(5) 0.035(2) Uani 1 1 d . . .
H22B H 0.9635 0.7094 -0.3065 0.042 Uiso 1 1 calc R . .
C222 C 0.8486(6) 0.6578(4) -0.3375(5) 0.033(2) Uani 1 1 d . . .
H22C H 0.8798 0.6343 -0.3723 0.040 Uiso 1 1 calc R . .
C223 C 0.7506(6) 0.6484(3) -0.3246(5) 0.0263(18) Uani 1 1 d . . .
H22D H 0.7157 0.6183 -0.3511 0.032 Uiso 1 1 calc R . .
C224 C 0.5940(6) 0.6412(3) -0.1825(4) 0.0246(17) Uani 1 1 d . . .
H22E H 0.5263 0.6331 -0.1749 0.037 Uiso 1 1 calc R . .
H22F H 0.6198 0.6686 -0.1443 0.037 Uiso 1 1 calc R . .
H22G H 0.6305 0.6042 -0.1792 0.037 Uiso 1 1 calc R . .
C225 C 0.8187(5) 0.6756(3) -0.5764(4) 0.0226(16) Uani 1 1 d . . .
H22H H 0.7696 0.6454 -0.5647 0.027 Uiso 1 1 calc R . .
C226 C 0.7957(6) 0.6966(3) -0.6545(5) 0.0279(18) Uani 1 1 d . . .
C227 C 0.8419(7) 0.7453(3) -0.6824(5) 0.032(2) Uani 1 1 d . . .
H22I H 0.8872 0.7670 -0.6516 0.039 Uiso 1 1 calc R . .
C228 C 0.8214(7) 0.7618(4) -0.7553(5) 0.038(2) Uani 1 1 d . . .
H22J H 0.8524 0.7953 -0.7744 0.046 Uiso 1 1 calc R . .
C229 C 0.7574(7) 0.7310(4) -0.8004(6) 0.042(2) Uani 1 1 d . . .
H22K H 0.7454 0.7425 -0.8508 0.051 Uiso 1 1 calc R . .
C230 C 0.7106(6) 0.6837(4) -0.7737(5) 0.035(2) Uani 1 1 d . . .
H23A H 0.6646 0.6629 -0.8050 0.042 Uiso 1 1 calc R . .
C231 C 0.7303(6) 0.6658(4) -0.7001(5) 0.0306(19) Uani 1 1 d . . .
H23B H 0.6986 0.6323 -0.6815 0.037 Uiso 1 1 calc R . .
C232 C 0.9173(5) 0.6470(4) -0.5657(5) 0.0288(19) Uani 1 1 d . . .
H23C H 0.9281 0.6338 -0.5141 0.043 Uiso 1 1 calc R . .
H23D H 0.9668 0.6758 -0.5769 0.043 Uiso 1 1 calc R . .
H23E H 0.9206 0.6132 -0.5992 0.043 Uiso 1 1 calc R . .
C233 C 0.3934(5) 0.6611(3) -0.7486(4) 0.0187(15) Uani 1 1 d . . .
H23F H 0.4157 0.6322 -0.7093 0.022 Uiso 1 1 calc R . .
C234 C 0.2910(5) 0.6790(3) -0.7358(4) 0.0213(17) Uani 1 1 d . . .
C235 C 0.2469(6) 0.7259(4) -0.7752(5) 0.0304(19) Uani 1 1 d . . .
H23G H 0.2816 0.7478 -0.8096 0.036 Uiso 1 1 calc R . .
C236 C 0.1512(6) 0.7405(4) -0.7637(5) 0.034(2) Uani 1 1 d . . .
H23H H 0.1203 0.7718 -0.7909 0.041 Uiso 1 1 calc R . .
C237 C 0.1034(6) 0.7095(4) -0.7137(6) 0.039(2) Uani 1 1 d . . .
H23I H 0.0393 0.7205 -0.7050 0.047 Uiso 1 1 calc R . .
C238 C 0.1447(6) 0.6626(4) -0.6748(5) 0.034(2) Uani 1 1 d . . .
H23J H 0.1093 0.6406 -0.6411 0.041 Uiso 1 1 calc R . .
C239 C 0.2409(6) 0.6484(3) -0.6868(4) 0.0259(18) Uani 1 1 d . . .
H23K H 0.2711 0.6167 -0.6599 0.031 Uiso 1 1 calc R . .
C240 C 0.4016(5) 0.6326(3) -0.8247(4) 0.0213(16) Uani 1 1 d . . .
H24A H 0.3594 0.5981 -0.8292 0.032 Uiso 1 1 calc R . .
H24B H 0.4682 0.6203 -0.8299 0.032 Uiso 1 1 calc R . .
H24C H 0.3825 0.6611 -0.8637 0.032 Uiso 1 1 calc R . .
C241 C 0.1951(5) 0.6773(3) -0.4129(5) 0.0256(18) Uani 1 1 d . . .
H24D H 0.2491 0.6486 -0.4164 0.031 Uiso 1 1 calc R . .
C242 C 0.2070(6) 0.7083(4) -0.3384(5) 0.0294(19) Uani 1 1 d . . .
C243 C 0.1511(6) 0.7553(4) -0.3213(5) 0.0318(19) Uani 1 1 d . . .
H24E H 0.1066 0.7715 -0.3579 0.038 Uiso 1 1 calc R . .
C244 C 0.1597(8) 0.7795(5) -0.2495(6) 0.049(3) Uani 1 1 d . . .
H24F H 0.1224 0.8130 -0.2382 0.059 Uiso 1 1 calc R . .
C245 C 0.2213(8) 0.7553(5) -0.1953(6) 0.053(3) Uani 1 1 d . . .
H24G H 0.2237 0.7703 -0.1460 0.064 Uiso 1 1 calc R . .
C246 C 0.2813(8) 0.7077(5) -0.2136(6) 0.050(3) Uani 1 1 d . . .
H24H H 0.3275 0.6923 -0.1777 0.060 Uiso 1 1 calc R . .
C247 C 0.2718(7) 0.6844(4) -0.2835(6) 0.044(2) Uani 1 1 d . . .
H24I H 0.3097 0.6513 -0.2953 0.052 Uiso 1 1 calc R . .
C248 C 0.1003(6) 0.6438(4) -0.4221(5) 0.032(2) Uani 1 1 d . . .
H24J H 0.0952 0.6245 -0.4708 0.048 Uiso 1 1 calc R . .
H24K H 0.0467 0.6714 -0.4185 0.048 Uiso 1 1 calc R . .
H24L H 0.0981 0.6140 -0.3829 0.048 Uiso 1 1 calc R . .
Br1 Br -0.26113(7) 0.77628(4) -0.02880(6) 0.0362(2) Uani 1 1 d . . .
Br2 Br 0.24901(8) 0.79592(5) 0.02805(6) 0.0452(3) Uani 1 1 d . . .
Br3 Br 0.47767(7) 0.56365(4) -0.01065(6) 0.0330(2) Uani 1 1 d . . .
Br4 Br 0.23530(7) 0.53026(5) -0.53384(5) 0.0377(2) Uani 1 1 d . . .
Br5 Br 0.74984(8) 0.53568(6) -0.47795(5) 0.0417(2) Uani 1 1 d . . .
Br6 Br 0.99205(9) 0.31327(4) -0.49471(6) 0.0309(2) Uani 1 1 d . . .
O1W O 0.0257(4) 0.8972(2) 0.0038(3) 0.0213(11) Uani 1 1 d . . .
O2W O 0.5143(3) 0.6497(2) -0.4998(2) 0.0193(11) Uani 1 1 d . . .
O3W O -0.0467(4) 0.8087(3) -0.0926(3) 0.0387(15) Uani 1 1 d . . .
O4W O -0.0803(5) 0.8208(3) 0.0955(3) 0.0419(15) Uani 1 1 d . . .
O5W O -0.4022(5) 0.6854(3) 0.0571(4) 0.0517(19) Uani 1 1 d . . .
O6W O -0.4839(5) 0.7723(3) -0.1232(3) 0.0339(14) Uani 1 1 d . . .
O7W O 0.0388(5) 0.7408(3) 0.0245(4) 0.0465(17) Uani 1 1 d . . .
O8W O 0.3923(5) 0.7018(3) -0.0499(4) 0.0522(19) Uani 1 1 d . . .
O9W O 0.4778(5) 0.7695(3) 0.1184(4) 0.0425(17) Uani 1 1 d . . .
O10W O 0.4481(4) 0.5619(3) -0.5972(3) 0.0374(14) Uani 1 1 d . . .
O11W O 0.4101(5) 0.5769(3) -0.4053(3) 0.0438(16) Uani 1 1 d . . .
O12W O 0.0839(6) 0.4444(4) -0.4510(4) 0.059(2) Uani 1 1 d . . .
O13W O 0.0080(5) 0.5175(3) -0.6255(4) 0.0460(18) Uani 1 1 d . . .
O14W O 0.5269(5) 0.4949(2) -0.4752(4) 0.0416(16) Uani 1 1 d . . .
O15W O 0.8828(5) 0.4390(4) -0.5632(4) 0.055(2) Uani 1 1 d . . .
O16W O 0.9678(5) 0.5234(3) -0.3809(3) 0.0369(15) Uani 1 1 d . . .

loop_
_atom_site_aniso_label
_atom_site_aniso_U_11
_atom_site_aniso_U_22
_atom_site_aniso_U_33
_atom_site_aniso_U_23
_atom_site_aniso_U_13
_atom_site_aniso_U_12
Yb1 0.01529(18) 0.0156(2) 0.01004(18) 0.00029(12) -0.00291(14) -0.00091(18)
O11 0.025(3) 0.018(3) 0.011(3) 0.000(2) 0.001(2) -0.004(2)
O12 0.023(3) 0.014(2) 0.019(3) 0.002(2) 0.003(2) 0.0022(19)
O13 0.022(2) 0.026(3) 0.009(3) 0.000(2) 0.004(2) 0.007(2)
O14 0.023(3) 0.021(3) 0.020(3) 0.000(2) -0.001(2) 0.000(2)
N11 0.023(3) 0.017(3) 0.013(3) 0.002(2) -0.002(2) -0.003(2)
N12 0.016(3) 0.018(3) 0.016(3) 0.003(3) -0.001(2) 0.007(2)
N13 0.025(3) 0.015(3) 0.009(3) -0.003(2) 0.004(2) 0.002(2)
N14 0.023(3) 0.020(3) 0.011(3) -0.003(2) -0.003(2) 0.003(2)
N15 0.027(3) 0.020(3) 0.017(3) 0.001(3) -0.004(3) -0.006(3)
N16 0.020(3) 0.025(3) 0.020(4) 0.001(3) -0.003(3) -0.001(3)
N17 0.028(3) 0.029(4) 0.016(4) -0.001(3) -0.002(3) 0.009(3)
N18 0.018(3) 0.027(3) 0.023(4) -0.001(3) 0.001(3) 0.002(3)
C101 0.032(4) 0.018(4) 0.021(4) 0.009(3) -0.005(3) 0.004(3)
C102 0.027(4) 0.024(4) 0.019(4) 0.003(3) -0.007(3) 0.003(3)
C103 0.023(4) 0.023(4) 0.024(4) 0.002(3) 0.000(3) 0.007(3)
C104 0.015(3) 0.024(4) 0.024(4) -0.006(3) 0.000(3) 0.001(3)
C105 0.031(4) 0.019(4) 0.024(4) -0.008(3) 0.001(3) 0.000(3)
C106 0.025(4) 0.022(4) 0.021(4) -0.005(3) -0.001(3) -0.005(3)
C107 0.027(4) 0.019(4) 0.023(4) 0.000(3) 0.006(3) -0.003(3)
C108 0.023(4) 0.019(4) 0.019(4) -0.003(3) 0.000(3) -0.008(3)
C109 0.034(4) 0.020(4) 0.008(4) 0.002(3) 0.003(3) -0.004(3)
C110 0.020(4) 0.018(4) 0.013(4) -0.003(3) -0.004(3) 0.006(3)
C111 0.017(3) 0.024(4) 0.017(4) -0.001(3) -0.005(3) -0.001(3)
C112 0.015(3) 0.020(4) 0.019(4) -0.004(3) -0.005(3) 0.002(3)
C113 0.023(4) 0.029(4) 0.012(4) 0.003(3) 0.003(3) 0.005(3)
C114 0.025(4) 0.019(4) 0.013(4) 0.008(3) 0.002(3) 0.000(3)
C115 0.016(3) 0.033(4) 0.014(4) -0.005(3) -0.008(3) 0.000(3)
C116 0.020(3) 0.018(4) 0.020(4) 0.001(3) 0.002(3) 0.001(3)
C117 0.030(4) 0.020(4) 0.019(4) 0.004(3) -0.007(3) 0.000(3)
C118 0.025(4) 0.028(4) 0.015(4) -0.003(3) -0.004(3) -0.002(3)
C119 0.047(5) 0.020(4) 0.012(4) -0.003(3) -0.002(4) 0.002(3)
C120 0.041(5) 0.025(4) 0.024(5) 0.001(3) -0.011(4) 0.006(4)
C121 0.027(4) 0.042(5) 0.029(5) -0.009(4) 0.001(4) 0.007(4)
C122 0.041(5) 0.023(4) 0.029(5) 0.003(3) 0.009(4) 0.001(4)
C123 0.035(4) 0.019(4) 0.028(5) 0.007(3) 0.003(4) 0.004(3)
C124 0.036(5) 0.025(4) 0.031(5) -0.008(4) -0.007(4) -0.004(3)
C125 0.019(4) 0.022(4) 0.025(4) -0.001(3) 0.000(3) 0.003(3)
C126 0.030(4) 0.025(4) 0.024(4) 0.001(3) 0.011(3) -0.003(3)
C127 0.027(4) 0.020(4) 0.043(6) 0.000(4) 0.014(4) 0.003(3)
C128 0.039(5) 0.035(5) 0.038(6) -0.017(4) 0.013(4) -0.003(4)
C129 0.048(5) 0.043(6) 0.022(5) -0.002(4) 0.017(4) -0.010(4)
C130 0.044(5) 0.045(5) 0.033(5) 0.006(4) 0.006(4) -0.005(4)
C131 0.037(5) 0.025(4) 0.031(5) 0.004(4) 0.003(4) 0.001(3)
C132 0.025(4) 0.038(5) 0.051(6) -0.007(4) 0.010(4) -0.013(4)
C133 0.029(4) 0.023(4) 0.021(4) -0.001(3) -0.006(3) 0.010(3)
C134 0.034(4) 0.024(4) 0.013(4) 0.006(3) 0.001(3) 0.010(3)
C135 0.040(5) 0.025(4) 0.021(4) 0.005(3) -0.001(4) 0.005(3)
C136 0.040(4) 0.027(5) 0.035(5) 0.011(4) 0.000(4) -0.001(4)
C137 0.028(4) 0.049(6) 0.037(6) 0.025(4) 0.007(4) 0.004(4)
C138 0.039(5) 0.051(6) 0.029(5) 0.010(4) 0.013(4) 0.010(4)
C139 0.034(5) 0.035(5) 0.026(5) 0.003(4) 0.007(4) 0.008(4)
C140 0.028(4) 0.040(5) 0.031(5) 0.016(4) 0.002(4) 0.010(4)
C141 0.022(4) 0.026(4) 0.033(5) -0.005(3) 0.001(3) 0.004(3)
C142 0.027(4) 0.023(4) 0.027(4) -0.004(3) 0.002(3) 0.017(3)
C143 0.031(4) 0.039(5) 0.021(4) 0.002(4) -0.002(3) 0.015(4)
C144 0.066(6) 0.045(6) 0.032(6) 0.015(5) 0.013(5) 0.021(5)
C145 0.057(5) 0.043(6) 0.018(5) 0.006(4) -0.004(4) 0.022(5)
C146 0.058(6) 0.060(7) 0.033(6) -0.028(5) -0.017(5) 0.021(6)
C147 0.039(5) 0.043(5) 0.024(5) -0.010(4) -0.001(4) 0.006(4)
C148 0.033(4) 0.031(4) 0.027(5) 0.007(4) 0.004(4) 0.013(3)
Yb2 0.01038(16) 0.0151(2) 0.01065(17) -0.00049(14) -0.00130(13) -0.00039(11)
O21 0.011(2) 0.028(3) 0.024(3) -0.004(2) -0.001(2) 0.004(2)
O22 0.014(2) 0.026(3) 0.006(2) 0.000(2) 0.0087(18) -0.0040(19)
O23 0.014(2) 0.022(3) 0.019(3) -0.002(2) -0.001(2) -0.0026(19)
O24 0.017(2) 0.021(3) 0.009(2) 0.001(2) 0.0054(19) 0.0034(19)
N21 0.025(3) 0.014(3) 0.011(3) -0.005(2) 0.004(2) 0.003(2)
N22 0.022(3) 0.018(3) 0.013(3) 0.001(2) -0.001(2) 0.002(2)
N23 0.022(3) 0.015(3) 0.013(3) 0.000(2) 0.001(2) -0.003(2)
N24 0.021(3) 0.014(3) 0.021(3) 0.004(3) -0.004(2) -0.001(2)
N25 0.029(3) 0.026(3) 0.008(3) 0.004(3) 0.002(3) 0.004(3)
N26 0.015(3) 0.025(3) 0.023(4) 0.001(3) 0.001(3) -0.004(2)
N27 0.027(3) 0.024(3) 0.009(3) -0.003(3) -0.001(3) -0.005(3)
N28 0.010(3) 0.029(3) 0.024(4) -0.003(3) 0.003(3) 0.000(2)
C201 0.022(4) 0.016(3) 0.023(4) -0.008(3) 0.000(3) 0.002(3)
C202 0.027(4) 0.029(4) 0.013(4) -0.009(3) 0.002(3) -0.004(3)
C203 0.030(4) 0.020(4) 0.022(4) -0.003(3) 0.002(3) -0.008(3)
C204 0.017(3) 0.022(4) 0.020(4) -0.003(3) 0.000(3) -0.001(3)
C205 0.019(4) 0.025(4) 0.016(4) 0.005(3) 0.001(3) 0.006(3)
C206 0.022(4) 0.022(4) 0.017(4) 0.002(3) 0.001(3) -0.003(3)
C207 0.026(4) 0.013(3) 0.016(4) 0.001(3) 0.000(3) 0.004(3)
C208 0.016(3) 0.016(3) 0.026(4) 0.005(3) 0.003(3) 0.006(3)
C209 0.025(4) 0.023(4) 0.014(4) 0.002(3) 0.003(3) 0.005(3)
C210 0.020(4) 0.014(4) 0.020(4) -0.004(3) 0.000(3) 0.003(3)
C211 0.010(3) 0.027(4) 0.033(5) -0.003(3) -0.005(3) -0.003(3)
C212 0.009(3) 0.026(4) 0.016(4) 0.003(3) 0.001(3) -0.001(3)
C213 0.021(4) 0.026(4) 0.012(4) -0.002(3) 0.009(3) -0.007(3)
C214 0.015(3) 0.017(3) 0.015(4) 0.003(3) 0.000(3) -0.001(3)
C215 0.009(3) 0.028(4) 0.024(4) -0.002(3) -0.001(3) 0.001(3)
C216 0.019(4) 0.020(4) 0.016(4) -0.006(3) 0.000(3) 0.000(3)
C217 0.028(4) 0.024(4) 0.010(4) -0.001(3) 0.001(3) 0.003(3)
C218 0.023(4) 0.020(4) 0.018(4) 0.005(3) -0.002(3) 0.000(3)
C219 0.042(5) 0.020(4) 0.020(4) 0.000(3) -0.003(4) 0.002(3)
C220 0.032(4) 0.026(4) 0.024(4) 0.005(3) -0.006(4) -0.004(3)
C221 0.028(4) 0.036(5) 0.039(6) 0.001(4) -0.003(4) 0.000(4)
C222 0.037(5) 0.031(4) 0.034(5) 0.001(4) 0.012(4) 0.001(4)
C223 0.029(4) 0.024(4) 0.026(5) -0.001(3) -0.003(3) 0.002(3)
C224 0.030(4) 0.028(4) 0.015(4) 0.004(3) 0.002(3) 0.008(3)
C225 0.023(4) 0.017(4) 0.028(5) -0.003(3) 0.002(3) 0.001(3)
C226 0.027(4) 0.026(4) 0.032(5) -0.004(4) 0.010(4) 0.008(3)
C227 0.036(5) 0.021(5) 0.039(5) 0.000(4) 0.003(4) 0.004(3)
C228 0.053(6) 0.035(5) 0.028(5) -0.005(4) 0.012(4) 0.007(4)
C229 0.061(6) 0.035(5) 0.031(5) 0.000(4) 0.005(5) 0.028(5)
C230 0.034(5) 0.047(6) 0.024(5) -0.012(4) 0.000(4) 0.005(4)
C231 0.039(5) 0.029(4) 0.024(5) -0.008(4) 0.004(4) 0.005(4)
C232 0.020(4) 0.031(4) 0.036(5) 0.004(4) 0.006(3) 0.008(3)
C233 0.025(4) 0.018(3) 0.013(4) -0.004(3) 0.001(3) -0.006(3)
C234 0.020(4) 0.022(4) 0.021(4) -0.008(3) -0.007(3) -0.001(3)
C235 0.032(4) 0.026(4) 0.032(5) -0.007(4) -0.005(4) 0.001(3)
C236 0.035(5) 0.029(5) 0.038(5) -0.002(4) -0.010(4) 0.007(4)
C237 0.025(4) 0.040(5) 0.051(6) -0.014(5) -0.003(4) 0.002(4)
C238 0.027(4) 0.044(5) 0.031(5) -0.006(4) 0.008(4) -0.008(4)
C239 0.034(4) 0.027(4) 0.017(4) -0.004(3) -0.002(3) -0.003(3)
C240 0.026(4) 0.024(4) 0.014(4) -0.004(3) 0.000(3) -0.003(3)
C241 0.015(4) 0.028(4) 0.034(5) 0.005(4) 0.003(3) -0.002(3)
C242 0.028(4) 0.032(4) 0.029(5) 0.004(4) 0.008(4) -0.013(3)
C243 0.034(5) 0.033(5) 0.028(4) -0.003(4) -0.002(4) -0.014(4)
C244 0.068(7) 0.044(6) 0.037(6) -0.006(5) 0.005(5) -0.016(5)
C245 0.072(8) 0.061(7) 0.027(5) 0.000(6) 0.000(5) -0.031(6)
C246 0.060(7) 0.052(6) 0.036(6) 0.014(5) -0.003(5) -0.016(5)
C247 0.052(6) 0.042(5) 0.035(6) 0.019(4) -0.008(5) -0.010(4)
C248 0.025(4) 0.037(5) 0.035(5) -0.005(4) 0.013(4) -0.012(3)
Br1 0.0458(5) 0.0263(4) 0.0360(5) 0.0018(4) 0.0002(4) 0.0007(4)
Br2 0.0548(6) 0.0512(7) 0.0302(5) -0.0046(5) 0.0071(5) -0.0079(5)
Br3 0.0308(5) 0.0279(4) 0.0404(5) -0.0017(4) 0.0033(4) -0.0043(4)
Br4 0.0424(5) 0.0366(5) 0.0349(5) 0.0023(4) 0.0078(4) -0.0028(4)
Br5 0.0499(6) 0.0429(5) 0.0329(5) -0.0041(5) 0.0061(4) -0.0122(4)
Br6 0.0232(5) 0.0269(4) 0.0433(6) -0.0005(3) 0.0061(4) -0.0005(3)
O1W 0.032(3) 0.018(3) 0.014(3) 0.0016(19) 0.000(2) 0.001(2)
O2W 0.027(3) 0.017(3) 0.015(3) 0.0028(18) 0.003(2) -0.004(2)
O3W 0.046(4) 0.037(3) 0.032(4) -0.004(3) -0.003(3) -0.003(3)
O4W 0.054(4) 0.040(4) 0.034(4) 0.008(3) 0.015(3) 0.002(3)
O5W 0.058(5) 0.067(5) 0.030(4) -0.006(3) 0.000(3) -0.011(4)
O6W 0.049(4) 0.031(3) 0.022(3) -0.001(3) 0.005(3) 0.007(3)
O7W 0.059(4) 0.024(3) 0.055(4) -0.003(3) -0.006(4) 0.011(3)
O8W 0.055(4) 0.067(5) 0.036(4) 0.020(4) 0.015(3) 0.011(4)
O9W 0.060(4) 0.042(4) 0.026(4) 0.000(3) 0.005(3) -0.019(3)
O10W 0.047(3) 0.039(3) 0.026(3) -0.003(3) 0.002(3) -0.004(3)
O11W 0.060(4) 0.036(3) 0.037(4) 0.005(3) 0.014(3) -0.001(3)
O12W 0.061(5) 0.070(5) 0.049(5) -0.011(4) 0.018(4) -0.015(4)
O13W 0.078(5) 0.037(4) 0.022(4) -0.004(3) -0.001(3) 0.017(3)
O14W 0.048(3) 0.023(3) 0.052(4) -0.003(3) -0.002(3) 0.005(3)
O15W 0.058(5) 0.073(5) 0.032(4) -0.004(4) -0.010(3) 0.002(4)
O16W 0.055(4) 0.035(4) 0.021(3) -0.004(3) 0.005(3) -0.012(3)

loop_
_atom_type_symbol
_atom_type_description
_atom_type_scat_dispersion_real
_atom_type_scat_dispersion_imag
_atom_type_scat_source
C C 0.0033 0.0016 'International Tables Vol C Tables 4.2.6.8 and 6.1.1.4'
H H 0.0000 0.0000 'International Tables Vol C Tables 4.2.6.8 and 6.1.1.4'
N N 0.0061 0.0033 'International Tables Vol C Tables 4.2.6.8 and 6.1.1.4'
O O 0.0106 0.0060 'International Tables Vol C Tables 4.2.6.8 and 6.1.1.4'
Br Br -0.2901 2.4595 'International Tables Vol C Tables 4.2.6.8 and 6.1.1.4'
Yb Yb -0.3850 5.5486 'International Tables Vol C Tables 4.2.6.8 and 6.1.1.4'

loop_
_exptl_crystal_face_index_h
_exptl_crystal_face_index_k
_exptl_crystal_face_index_l
_exptl_crystal_face_perp_dist
1.00 0.00 0.00 0.2000
-1.00 0.00 0.00 0.2000
0.00 1.00 0.00 0.1600
0.00 -1.00 0.00 0.1600
1.00 0.00 -1.00 0.1000
-1.00 0.00 1.00 0.1000
0.00 1.00 -1.00 0.1800
0.00 -1.00 1.00 0.1800

loop_
_geom_angle_atom_site_label_1
_geom_angle_atom_site_label_2
_geom_angle_atom_site_label_3
_geom_angle
_geom_angle_site_symmetry_1
_geom_angle_site_symmetry_3
_geom_angle_publ_flag
O13 Yb1 O12 81.72(18) . . ?
O13 Yb1 O11 140.89(18) . . ?
O12 Yb1 O11 83.77(18) . . ?
O13 Yb1 O14 84.80(18) . . ?
O12 Yb1 O14 140.30(17) . . ?
O11 Yb1 O14 83.63(18) . . ?
O13 Yb1 O1W 70.23(17) . . ?
O12 Yb1 O1W 71.29(17) . . ?
O11 Yb1 O1W 70.73(16) . . ?
O14 Yb1 O1W 69.01(18) . . ?
O13 Yb1 N11 142.99(18) . . ?
O12 Yb1 N11 133.20(17) . . ?
O11 Yb1 N11 67.20(17) . . ?
O14 Yb1 N11 73.98(18) . . ?
O1W Yb1 N11 125.94(17) . . ?
O13 Yb1 N12 131.07(18) . . ?
O12 Yb1 N12 68.36(18) . . ?
O11 Yb1 N12 74.61(18) . . ?
O14 Yb1 N12 141.95(19) . . ?
O1W Yb1 N12 128.70(18) . . ?
N11 Yb1 N12 68.94(19) . . ?
O13 Yb1 N14 74.69(18) . . ?
O12 Yb1 N14 141.89(18) . . ?
O11 Yb1 N14 132.60(18) . . ?
O14 Yb1 N14 67.10(18) . . ?
O1W Yb1 N14 125.22(17) . . ?
N11 Yb1 N14 69.24(18) . . ?
N12 Yb1 N14 106.08(19) . . ?
O13 Yb1 N13 66.68(17) . . ?
O12 Yb1 N13 75.43(18) . . ?
O11 Yb1 N13 142.45(17) . . ?
O14 Yb1 N13 131.51(18) . . ?
O1W Yb1 N13 128.27(17) . . ?
N11 Yb1 N13 105.7(2) . . ?
N12 Yb1 N13 68.79(18) . . ?
N14 Yb1 N13 67.91(18) . . ?
O13 Yb1 C112 98.81(19) . . ?
O12 Yb1 C112 19.77(18) . . ?
O11 Yb1 C112 76.44(18) . . ?
O14 Yb1 C112 152.51(18) . . ?
O1W Yb1 C112 86.46(18) . . ?
N11 Yb1 C112 114.06(18) . . ?
N12 Yb1 C112 48.89(19) . . ?
N14 Yb1 C112 140.23(18) . . ?
N13 Yb1 C112 73.49(18) . . ?
O13 Yb1 C110 151.56(18) . . ?
O12 Yb1 C110 101.22(18) . . ?
O11 Yb1 C110 19.06(18) . . ?
O14 Yb1 C110 74.93(18) . . ?
O1W Yb1 C110 83.80(17) . . ?
N11 Yb1 C110 48.81(18) . . ?
N12 Yb1 C110 74.51(18) . . ?
N14 Yb1 C110 113.81(19) . . ?
N13 Yb1 C110 141.66(17) . . ?
C112 Yb1 C110 90.73(19) . . ?
O13 Yb1 C116 76.21(19) . . ?
O12 Yb1 C116 150.09(18) . . ?
O11 Yb1 C116 100.88(19) . . ?
O14 Yb1 C116 18.93(18) . . ?
O1W Yb1 C116 82.30(18) . . ?
N11 Yb1 C116 74.09(18) . . ?
N12 Yb1 C116 141.49(19) . . ?
N14 Yb1 C116 48.83(18) . . ?
N13 Yb1 C116 112.79(19) . . ?
C112 Yb1 C116 168.69(18) . . ?
C110 Yb1 C116 89.32(19) . . ?
C110 O11 Yb1 124.3(4) . . ?
C112 O12 Yb1 123.4(5) . . ?
C114 O13 Yb1 126.9(4) . . ?
C116 O14 Yb1 124.6(5) . . ?
C109 N11 C101 110.2(6) . . ?
C109 N11 C108 108.5(6) . . ?
C101 N11 C108 108.9(6) . . ?
C109 N11 Yb1 107.0(4) . . ?
C101 N11 Yb1 110.9(4) . . ?
C108 N11 Yb1 111.3(4) . . ?
C102 N12 C103 108.9(6) . . ?
C102 N12 C111 110.0(5) . . ?
C103 N12 C111 109.5(6) . . ?
C102 N12 Yb1 111.3(4) . . ?
C103 N12 Yb1 111.4(4) . . ?
C111 N12 Yb1 105.7(4) . . ?
C113 N13 C104 110.3(6) . . ?
C113 N13 C105 109.4(6) . . ?
C104 N13 C105 109.1(5) . . ?
C113 N13 Yb1 107.3(4) . . ?
C104 N13 Yb1 110.3(4) . . ?
C105 N13 Yb1 110.4(4) . . ?
C106 N14 C115 109.2(5) . . ?
C106 N14 C107 108.4(5) . . ?
C115 N14 C107 109.2(6) . . ?
C106 N14 Yb1 113.0(4) . . ?
C115 N14 Yb1 106.3(4) . . ?
C107 N14 Yb1 110.7(4) . . ?
C110 N15 C117 121.5(7) . . ?
C110 N15 H15A 119.2 . . ?
C117 N15 H15A 119.2 . . ?
C112 N16 C125 122.1(6) . . ?
C112 N16 H16A 118.9 . . ?
C125 N16 H16A 118.9 . . ?
C114 N17 C133 120.2(7) . . ?
C114 N17 H17A 119.9 . . ?
C133 N17 H17A 119.9 . . ?
C116 N18 C141 121.0(6) . . ?
C116 N18 H18A 119.5 . . ?
C141 N18 H18A 119.5 . . ?
N11 C101 C102 113.2(6) . . ?
N11 C101 H10A 108.9 . . ?
C102 C101 H10A 108.9 . . ?
N11 C101 H10B 108.9 . . ?
C102 C101 H10B 108.9 . . ?
H10A C101 H10B 107.8 . . ?
N12 C102 C101 110.7(6) . . ?
N12 C102 H10C 109.5 . . ?
C101 C102 H10C 109.5 . . ?
N12 C102 H10D 109.5 . . ?
C101 C102 H10D 109.5 . . ?
H10C C102 H10D 108.1 . . ?
N12 C103 C104 113.8(6) . . ?
N12 C103 H10E 108.8 . . ?
C104 C103 H10E 108.8 . . ?
N12 C103 H10F 108.8 . . ?
C104 C103 H10F 108.8 . . ?
H10E C103 H10F 107.7 . . ?
N13 C104 C103 111.5(6) . . ?
N13 C104 H10G 109.3 . . ?
C103 C104 H10G 109.3 . . ?
N13 C104 H10H 109.3 . . ?
C103 C104 H10H 109.3 . . ?
H10G C104 H10H 108.0 . . ?
N13 C105 C106 112.0(6) . . ?
N13 C105 H10I 109.2 . . ?
C106 C105 H10I 109.2 . . ?
N13 C105 H10J 109.2 . . ?
C106 C105 H10J 109.2 . . ?
H10I C105 H10J 107.9 . . ?
N14 C106 C105 110.8(6) . . ?
N14 C106 H10K 109.5 . . ?
C105 C106 H10K 109.5 . . ?
N14 C106 H10L 109.5 . . ?
C105 C106 H10L 109.5 . . ?
H10K C106 H10L 108.1 . . ?
C108 C107 N14 113.8(6) . . ?
C108 C107 H10M 108.8 . . ?
N14 C107 H10M 108.8 . . ?
C108 C107 H10N 108.8 . . ?
N14 C107 H10N 108.8 . . ?
H10M C107 H10N 107.7 . . ?
C107 C108 N11 111.3(6) . . ?
C107 C108 H10O 109.4 . . ?
N11 C108 H10O 109.4 . . ?
C107 C108 H10P 109.4 . . ?
N11 C108 H10P 109.4 . . ?
H10O C108 H10P 108.0 . . ?
N11 C109 C110 110.4(6) . . ?
N11 C109 H10Q 109.6 . . ?
C110 C109 H10Q 109.6 . . ?
N11 C109 H10R 109.6 . . ?
C110 C109 H10R 109.6 . . ?
H10Q C109 H10R 108.1 . . ?
O11 C110 N15 122.7(7) . . ?
O11 C110 C109 120.2(6) . . ?
N15 C110 C109 117.1(7) . . ?
O11 C110 Yb1 36.6(3) . . ?
N15 C110 Yb1 159.3(5) . . ?
C109 C110 Yb1 83.6(4) . . ?
C112 C111 N12 109.5(5) . . ?
C112 C111 H11A 109.8 . . ?
N12 C111 H11A 109.8 . . ?
C112 C111 H11B 109.8 . . ?
N12 C111 H11B 109.8 . . ?
H11A C111 H11B 108.2 . . ?
O12 C112 N16 121.3(7) . . ?
O12 C112 C111 120.1(6) . . ?
N16 C112 C111 118.5(6) . . ?
O12 C112 Yb1 36.9(3) . . ?
N16 C112 Yb1 157.6(5) . . ?
C111 C112 Yb1 83.7(4) . . ?
N13 C113 C114 112.3(6) . . ?
N13 C113 H11C 109.2 . . ?
C114 C113 H11C 109.2 . . ?
N13 C113 H11D 109.1 . . ?
C114 C113 H11D 109.1 . . ?
H11C C113 H11D 107.9 . . ?
O13 C114 N17 122.4(7) . . ?
O13 C114 C113 119.2(6) . . ?
N17 C114 C113 118.4(7) . . ?
O13 C114 Yb1 34.6(3) . . ?
N17 C114 Yb1 156.8(5) . . ?
C113 C114 Yb1 84.6(4) . . ?
N14 C115 C116 109.7(5) . . ?
N14 C115 H11E 109.7 . . ?
C116 C115 H11E 109.7 . . ?
N14 C115 H11F 109.7 . . ?
C116 C115 H11F 109.7 . . ?
H11E C115 H11F 108.2 . . ?
O14 C116 N18 121.6(7) . . ?
O14 C116 C115 119.8(7) . . ?
N18 C116 C115 118.5(6) . . ?
O14 C116 Yb1 36.5(3) . . ?
N18 C116 Yb1 158.1(5) . . ?
C115 C116 Yb1 83.4(4) . . ?
N15 C117 C124 110.1(7) . . ?
N15 C117 C118 110.7(6) . . ?
C124 C117 C118 111.8(6) . . ?
N15 C117 H11G 108.1 . . ?
C124 C117 H11G 108.1 . . ?
C118 C117 H11G 108.1 . . ?
C119 C118 C123 117.3(7) . . ?
C119 C118 C117 121.8(7) . . ?
C123 C118 C117 120.9(7) . . ?
C120 C119 C118 121.5(8) . . ?
C120 C119 H11H 119.3 . . ?
C118 C119 H11H 119.3 . . ?
C119 C120 C121 120.7(7) . . ?
C119 C120 H12A 119.6 . . ?
C121 C120 H12A 119.6 . . ?
C122 C121 C120 118.7(8) . . ?
C122 C121 H12B 120.6 . . ?
C120 C121 H12B 120.6 . . ?
C123 C122 C121 120.6(8) . . ?
C123 C122 H12C 119.7 . . ?
C121 C122 H12C 119.7 . . ?
C122 C123 C118 121.2(7) . . ?
C122 C123 H12D 119.4 . . ?
C118 C123 H12D 119.4 . . ?
C117 C124 H12E 109.5 . . ?
C117 C124 H12F 109.5 . . ?
H12E C124 H12F 109.5 . . ?
C117 C124 H12G 109.5 . . ?
H12E C124 H12G 109.5 . . ?
H12F C124 H12G 109.5 . . ?
N16 C125 C132 108.4(6) . . ?
N16 C125 C126 110.8(6) . . ?
C132 C125 C126 111.8(7) . . ?
N16 C125 H12H 108.6 . . ?
C132 C125 H12H 108.6 . . ?
C126 C125 H12H 108.6 . . ?
C127 C126 C131 119.5(8) . . ?
C127 C126 C125 121.1(7) . . ?
C131 C126 C125 119.3(7) . . ?
C126 C127 C128 119.2(8) . . ?
C126 C127 H12I 120.4 . . ?
C128 C127 H12I 120.4 . . ?
C129 C128 C127 120.4(8) . . ?
C129 C128 H12J 119.8 . . ?
C127 C128 H12J 119.8 . . ?
C128 C129 C130 121.7(9) . . ?
C128 C129 H12K 119.2 . . ?
C130 C129 H12K 119.2 . . ?
C129 C130 C131 118.2(9) . . ?
C129 C130 H13A 120.9 . . ?
C131 C130 H13A 120.9 . . ?
C126 C131 C130 120.9(8) . . ?
C126 C131 H13B 119.6 . . ?
C130 C131 H13B 119.6 . . ?
C125 C132 H13C 109.5 . . ?
C125 C132 H13D 109.5 . . ?
H13C C132 H13D 109.5 . . ?
C125 C132 H13E 109.5 . . ?
H13C C132 H13E 109.5 . . ?
H13D C132 H13E 109.5 . . ?
N17 C133 C134 112.0(6) . . ?
N17 C133 C140 109.7(7) . . ?
C134 C133 C140 112.9(6) . . ?
N17 C133 H13F 107.3 . . ?
C134 C133 H13F 107.3 . . ?
C140 C133 H13F 107.3 . . ?
C135 C134 C139 118.5(8) . . ?
C135 C134 C133 121.4(7) . . ?
C139 C134 C133 120.0(7) . . ?
C134 C135 C136 121.3(8) . . ?
C134 C135 H13G 119.4 . . ?
C136 C135 H13G 119.4 . . ?
C135 C136 C137 119.5(8) . . ?
C135 C136 H13H 120.3 . . ?
C137 C136 H13H 120.3 . . ?
C138 C137 C136 120.1(8) . . ?
C138 C137 H13I 119.9 . . ?
C136 C137 H13I 119.9 . . ?
C139 C138 C137 120.9(9) . . ?
C139 C138 H13J 119.6 . . ?
C137 C138 H13J 119.6 . . ?
C138 C139 C134 119.7(8) . . ?
C138 C139 H13K 120.2 . . ?
C134 C139 H13K 120.2 . . ?
C133 C140 H14A 109.5 . . ?
C133 C140 H14B 109.5 . . ?
H14A C140 H14B 109.5 . . ?
C133 C140 H14C 109.5 . . ?
H14A C140 H14C 109.5 . . ?
H14B C140 H14C 109.5 . . ?
N18 C141 C142 111.4(6) . . ?
N18 C141 C148 108.8(6) . . ?
C142 C141 C148 112.2(7) . . ?
N18 C141 H14D 108.1 . . ?
C142 C141 H14D 108.1 . . ?
C148 C141 H14D 108.1 . . ?
C147 C142 C143 118.9(8) . . ?
C147 C142 C141 120.6(8) . . ?
C143 C142 C141 120.4(7) . . ?
C142 C143 C144 120.0(9) . . ?
C142 C143 H14E 120.0 . . ?
C144 C143 H14E 120.0 . . ?
C145 C144 C143 119.3(10) . . ?
C145 C144 H14F 120.4 . . ?
C143 C144 H14F 120.4 . . ?
C146 C145 C144 120.8(9) . . ?
C146 C145 H14G 119.6 . . ?
C144 C145 H14G 119.6 . . ?
C145 C146 C147 121.0(9) . . ?
C145 C146 H14H 119.5 . . ?
C147 C146 H14H 119.5 . . ?
C142 C147 C146 120.0(9) . . ?
C142 C147 H14I 120.0 . . ?
C146 C147 H14I 120.0 . . ?
C141 C148 H14J 109.5 . . ?
C141 C148 H14K 109.5 . . ?
H14J C148 H14K 109.5 . . ?
C141 C148 H14L 109.5 . . ?
H14J C148 H14L 109.5 . . ?
H14K C148 H14L 109.5 . . ?
O21 Yb2 O22 83.79(17) . . ?
O21 Yb2 O24 81.84(17) . . ?
O22 Yb2 O24 140.18(18) . . ?
O21 Yb2 O23 140.9(2) . . ?
O22 Yb2 O23 83.66(17) . . ?
O24 Yb2 O23 84.53(17) . . ?
O21 Yb2 O2W 70.34(16) . . ?
O22 Yb2 O2W 68.60(16) . . ?
O24 Yb2 O2W 71.60(16) . . ?
O23 Yb2 O2W 70.57(16) . . ?
O21 Yb2 N24 131.53(19) . . ?
O22 Yb2 N24 142.71(18) . . ?
O24 Yb2 N24 67.96(18) . . ?
O23 Yb2 N24 74.49(18) . . ?
O2W Yb2 N24 128.12(17) . . ?
O21 Yb2 N23 142.51(17) . . ?
O22 Yb2 N23 74.57(17) . . ?
O24 Yb2 N23 133.49(17) . . ?
O23 Yb2 N23 67.19(17) . . ?
O2W Yb2 N23 125.91(17) . . ?
N24 Yb2 N23 69.23(19) . . ?
O21 Yb2 N22 74.92(18) . . ?
O22 Yb2 N22 66.69(17) . . ?
O24 Yb2 N22 142.07(18) . . ?
O23 Yb2 N22 131.67(18) . . ?
O2W Yb2 N22 125.23(16) . . ?
N24 Yb2 N22 106.63(19) . . ?
N23 Yb2 N22 68.53(18) . . ?
O21 Yb2 N21 66.82(18) . . ?
O22 Yb2 N21 131.31(17) . . ?
O24 Yb2 N21 74.88(17) . . ?
O23 Yb2 N21 142.77(17) . . ?
O2W Yb2 N21 128.27(16) . . ?
N24 Yb2 N21 69.14(19) . . ?
N23 Yb2 N21 105.76(19) . . ?
N22 Yb2 N21 68.57(18) . . ?
O21 Yb2 C216 98.95(18) . . ?
O22 Yb2 C216 151.46(17) . . ?
O24 Yb2 C216 19.13(18) . . ?
O23 Yb2 C216 76.37(17) . . ?
O2W Yb2 C216 85.46(17) . . ?
N24 Yb2 C216 49.34(19) . . ?
N23 Yb2 C216 114.71(18) . . ?
N22 Yb2 C216 141.59(18) . . ?
N21 Yb2 C216 74.16(18) . . ?
O21 Yb2 C212 75.41(18) . . ?
O22 Yb2 C212 18.63(18) . . ?
O24 Yb2 C212 149.62(17) . . ?
O23 Yb2 C212 100.58(18) . . ?
O2W Yb2 C212 81.83(17) . . ?
N24 Yb2 C212 142.36(18) . . ?
N23 Yb2 C212 74.48(18) . . ?
N22 Yb2 C212 48.75(18) . . ?
N21 Yb2 C212 112.93(18) . . ?
C216 Yb2 C212 167.22(19) . . ?
O21 Yb2 C210 18.69(17) . . ?
O22 Yb2 C210 100.95(17) . . ?
O24 Yb2 C210 73.13(18) . . ?
O23 Yb2 C210 150.29(18) . . ?
O2W Yb2 C210 83.71(16) . . ?
N24 Yb2 C210 113.06(19) . . ?
N23 Yb2 C210 142.46(17) . . ?
N22 Yb2 C210 75.46(18) . . ?
N21 Yb2 C210 49.04(17) . . ?
C216 Yb2 C210 87.28(19) . . ?
C212 Yb2 C210 89.89(18) . . ?
C210 O21 Yb2 126.2(4) . . ?
C212 O22 Yb2 125.6(5) . . ?
C214 O23 Yb2 124.6(4) . . ?
C216 O24 Yb2 124.3(5) . . ?
C201 N21 C209 109.9(6) . . ?
C201 N21 C208 109.7(5) . . ?
C209 N21 C208 109.5(6) . . ?
C201 N21 Yb2 110.6(4) . . ?
C209 N21 Yb2 107.3(4) . . ?
C208 N21 Yb2 109.7(4) . . ?
C211 N22 C203 111.6(6) . . ?
C211 N22 C202 108.8(6) . . ?
C203 N22 C202 108.4(6) . . ?
C211 N22 Yb2 105.9(4) . . ?
C203 N22 Yb2 111.5(4) . . ?
C202 N22 Yb2 110.7(4) . . ?
C205 N23 C213 110.0(6) . . ?
C205 N23 C204 109.3(5) . . ?
C213 N23 C204 108.6(5) . . ?
C205 N23 Yb2 110.4(4) . . ?
C213 N23 Yb2 107.3(4) . . ?
C204 N23 Yb2 111.2(4) . . ?
C206 N24 C215 108.8(6) . . ?
C206 N24 C207 108.1(5) . . ?
C215 N24 C207 110.3(6) . . ?
C206 N24 Yb2 111.3(4) . . ?
C215 N24 Yb2 106.3(4) . . ?
C207 N24 Yb2 112.0(4) . . ?
C210 N25 C217 121.1(6) . . ?
C210 N25 H25A 119.5 . . ?
C217 N25 H25A 119.5 . . ?
C212 N26 C225 121.0(6) . . ?
C212 N26 H26A 119.5 . . ?
C225 N26 H26A 119.5 . . ?
C214 N27 C233 122.0(6) . . ?
C214 N27 H27A 119.0 . . ?
C233 N27 H27A 119.0 . . ?
C216 N28 C241 121.7(6) . . ?
C216 N28 H28A 119.1 . . ?
C241 N28 H28A 119.1 . . ?
N21 C201 C202 112.2(6) . . ?
N21 C201 H20A 109.2 . . ?
C202 C201 H20A 109.2 . . ?
N21 C201 H20B 109.2 . . ?
C202 C201 H20B 109.2 . . ?
H20A C201 H20B 107.9 . . ?
N22 C202 C201 111.6(6) . . ?
N22 C202 H20C 109.3 . . ?
C201 C202 H20C 109.3 . . ?
N22 C202 H20D 109.3 . . ?
C201 C202 H20D 109.3 . . ?
H20C C202 H20D 108.0 . . ?
N22 C203 C204 112.3(6) . . ?
N22 C203 H20E 109.1 . . ?
C204 C203 H20E 109.1 . . ?
N22 C203 H20F 109.1 . . ?
C204 C203 H20F 109.1 . . ?
H20E C203 H20F 107.9 . . ?
N23 C204 C203 111.1(6) . . ?
N23 C204 H20G 109.4 . . ?
C203 C204 H20G 109.4 . . ?
N23 C204 H20H 109.4 . . ?
C203 C204 H20H 109.4 . . ?
H20G C204 H20H 108.0 . . ?
N23 C205 C206 111.8(6) . . ?
N23 C205 H20I 109.3 . . ?
C206 C205 H20I 109.3 . . ?
N23 C205 H20J 109.3 . . ?
C206 C205 H20J 109.3 . . ?
H20I C205 H20J 107.9 . . ?
N24 C206 C205 111.1(6) . . ?
N24 C206 H20K 109.4 . . ?
C205 C206 H20K 109.4 . . ?
N24 C206 H20L 109.4 . . ?
C205 C206 H20L 109.4 . . ?
H20K C206 H20L 108.0 . . ?
N24 C207 C208 113.2(6) . . ?
N24 C207 H20M 108.9 . . ?
C208 C207 H20M 108.9 . . ?
N24 C207 H20N 108.9 . . ?
C208 C207 H20N 108.9 . . ?
H20M C207 H20N 107.8 . . ?
N21 C208 C207 111.0(6) . . ?
N21 C208 H20O 109.4 . . ?
C207 C208 H20O 109.4 . . ?
N21 C208 H20P 109.4 . . ?
C207 C208 H20P 109.4 . . ?
H20O C208 H20P 108.0 . . ?
N21 C209 C210 111.0(6) . . ?
N21 C209 H20Q 109.4 . . ?
C210 C209 H20Q 109.4 . . ?
N21 C209 H20R 109.4 . . ?
C210 C209 H20R 109.4 . . ?
H20Q C209 H20R 108.0 . . ?
O21 C210 N25 121.2(6) . . ?
O21 C210 C209 120.2(6) . . ?
N25 C210 C209 118.6(7) . . ?
O21 C210 Yb2 35.1(3) . . ?
N25 C210 Yb2 155.6(5) . . ?
C209 C210 Yb2 85.2(4) . . ?
N22 C211 C212 110.2(6) . . ?
N22 C211 H21A 109.6 . . ?
C212 C211 H21A 109.6 . . ?
N22 C211 H21B 109.6 . . ?
C212 C211 H21B 109.6 . . ?
H21A C211 H21B 108.1 . . ?
O22 C212 N26 122.4(7) . . ?
O22 C212 C211 119.0(6) . . ?
N26 C212 C211 118.5(6) . . ?
O22 C212 Yb2 35.7(3) . . ?
N26 C212 Yb2 158.2(5) . . ?
C211 C212 Yb2 83.3(4) . . ?
N23 C213 C214 110.4(6) . . ?
N23 C213 H21C 109.6 . . ?
C214 C213 H21C 109.6 . . ?
N23 C213 H21D 109.6 . . ?
C214 C213 H21D 109.6 . . ?
H21C C213 H21D 108.1 . . ?
O23 C214 N27 121.4(6) . . ?
O23 C214 C213 120.0(6) . . ?
N27 C214 C213 118.5(7) . . ?
O23 C214 Yb2 36.3(3) . . ?
N27 C214 Yb2 157.7(5) . . ?
C213 C214 Yb2 83.8(4) . . ?
N24 C215 C216 110.1(6) . . ?
N24 C215 H21E 109.6 . . ?
C216 C215 H21E 109.6 . . ?
N24 C215 H21F 109.6 . . ?
C216 C215 H21F 109.6 . . ?
H21E C215 H21F 108.2 . . ?
O24 C216 N28 123.1(7) . . ?
O24 C216 C215 118.3(6) . . ?
N28 C216 C215 118.6(6) . . ?
O24 C216 Yb2 36.6(3) . . ?
N28 C216 Yb2 159.2(5) . . ?
C215 C216 Yb2 81.9(4) . . ?
N25 C217 C218 111.4(6) . . ?
N25 C217 C224 108.3(6) . . ?
C218 C217 C224 111.9(6) . . ?
N25 C217 H21G 108.4 . . ?
C218 C217 H21G 108.4 . . ?
C224 C217 H21G 108.4 . . ?
C223 C218 C219 119.6(7) . . ?
C223 C218 C217 119.0(7) . . ?
C219 C218 C217 121.4(7) . . ?
C218 C219 C220 120.2(8) . . ?
C218 C219 H21H 119.9 . . ?
C220 C219 H21H 119.9 . . ?
C221 C220 C219 120.1(8) . . ?
C221 C220 H22A 120.0 . . ?
C219 C220 H22A 120.0 . . ?
C220 C221 C222 121.0(8) . . ?
C220 C221 H22B 119.5 . . ?
C222 C221 H22B 119.5 . . ?
C221 C222 C223 118.4(8) . . ?
C221 C222 H22C 120.8 . . ?
C223 C222 H22C 120.8 . . ?
C218 C223 C222 120.8(7) . . ?
C218 C223 H22D 119.6 . . ?
C222 C223 H22D 119.6 . . ?
C217 C224 H22E 109.5 . . ?
C217 C224 H22F 109.5 . . ?
H22E C224 H22F 109.5 . . ?
C217 C224 H22G 109.5 . . ?
H22E C224 H22G 109.5 . . ?
H22F C224 H22G 109.5 . . ?
N26 C225 C226 110.9(6) . . ?
N26 C225 C232 109.0(6) . . ?
C226 C225 C232 113.0(7) . . ?
N26 C225 H22H 107.9 . . ?
C226 C225 H22H 107.9 . . ?
C232 C225 H22H 107.9 . . ?
C231 C226 C227 119.5(8) . . ?
C231 C226 C225 119.4(8) . . ?
C227 C226 C225 121.1(8) . . ?
C228 C227 C226 119.2(9) . . ?
C228 C227 H22I 120.4 . . ?
C226 C227 H22I 120.4 . . ?
C229 C228 C227 121.2(9) . . ?
C229 C228 H22J 119.4 . . ?
C227 C228 H22J 119.4 . . ?
C230 C229 C228 120.4(9) . . ?
C230 C229 H22K 119.8 . . ?
C228 C229 H22K 119.8 . . ?
C229 C230 C231 119.7(8) . . ?
C229 C230 H23A 120.2 . . ?
C231 C230 H23A 120.2 . . ?
C226 C231 C230 120.0(8) . . ?
C226 C231 H23B 120.0 . . ?
C230 C231 H23B 120.0 . . ?
C225 C232 H23C 109.5 . . ?
C225 C232 H23D 109.5 . . ?
H23C C232 H23D 109.5 . . ?
C225 C232 H23E 109.5 . . ?
H23C C232 H23E 109.5 . . ?
H23D C232 H23E 109.5 . . ?
N27 C233 C234 110.6(6) . . ?
N27 C233 C240 107.8(6) . . ?
C234 C233 C240 112.1(6) . . ?
N27 C233 H23F 108.7 . . ?
C234 C233 H23F 108.7 . . ?
C240 C233 H23F 108.7 . . ?
C239 C234 C235 119.6(7) . . ?
C239 C234 C233 119.4(7) . . ?
C235 C234 C233 121.0(7) . . ?
C234 C235 C236 119.7(9) . . ?
C234 C235 H23G 120.1 . . ?
C236 C235 H23G 120.1 . . ?
C237 C236 C235 119.3(8) . . ?
C237 C236 H23H 120.3 . . ?
C235 C236 H23H 120.3 . . ?
C236 C237 C238 122.1(8) . . ?
C236 C237 H23I 118.9 . . ?
C238 C237 H23I 118.9 . . ?
C237 C238 C239 118.0(8) . . ?
C237 C238 H23J 121.0 . . ?
C239 C238 H23J 121.0 . . ?
C234 C239 C238 121.2(8) . . ?
C234 C239 H23K 119.4 . . ?
C238 C239 H23K 119.4 . . ?
C233 C240 H24A 109.5 . . ?
C233 C240 H24B 109.5 . . ?
H24A C240 H24B 109.5 . . ?
C233 C240 H24C 109.5 . . ?
H24A C240 H24C 109.5 . . ?
H24B C240 H24C 109.5 . . ?
N28 C241 C242 110.7(6) . . ?
N28 C241 C248 108.4(6) . . ?
C242 C241 C248 111.9(7) . . ?
N28 C241 H24D 108.6 . . ?
C242 C241 H24D 108.6 . . ?
C248 C241 H24D 108.6 . . ?
C243 C242 C247 119.5(9) . . ?
C243 C242 C241 122.1(8) . . ?
C247 C242 C241 118.2(8) . . ?
C242 C243 C244 119.8(9) . . ?
C242 C243 H24E 120.1 . . ?
C244 C243 H24E 120.1 . . ?
C245 C244 C243 120.8(11) . . ?
C245 C244 H24F 119.6 . . ?
C243 C244 H24F 119.6 . . ?
C244 C245 C246 119.4(10) . . ?
C244 C245 H24G 120.3 . . ?
C246 C245 H24G 120.3 . . ?
C247 C246 C245 119.1(10) . . ?
C247 C246 H24H 120.5 . . ?
C245 C246 H24H 120.5 . . ?
C246 C247 C242 121.3(10) . . ?
C246 C247 H24I 119.4 . . ?
C242 C247 H24I 119.4 . . ?
C241 C248 H24J 109.5 . . ?
C241 C248 H24K 109.5 . . ?
H24J C248 H24K 109.5 . . ?
C241 C248 H24L 109.5 . . ?
H24J C248 H24L 109.5 . . ?
H24K C248 H24L 109.5 . . ?

loop_
_geom_bond_atom_site_label_1
_geom_bond_atom_site_label_2
_geom_bond_distance
_geom_bond_site_symmetry_2
_geom_bond_publ_flag
Yb1 O13 2.257(5) . ?
Yb1 O12 2.267(5) . ?
Yb1 O11 2.282(5) . ?
Yb1 O14 2.294(5) . ?
Yb1 O1W 2.445(5) . ?
Yb1 N11 2.605(6) . ?
Yb1 N12 2.606(5) . ?
Yb1 N14 2.613(6) . ?
Yb1 N13 2.655(6) . ?
Yb1 C112 3.156(7) . ?
Yb1 C110 3.161(7) . ?
Yb1 C116 3.177(7) . ?
O11 C110 1.250(9) . ?
O12 C112 1.278(8) . ?
O13 C114 1.265(9) . ?
O14 C116 1.252(8) . ?
N11 C109 1.469(9) . ?
N11 C101 1.478(9) . ?
N11 C108 1.499(9) . ?
N12 C102 1.488(10) . ?
N12 C103 1.489(9) . ?
N12 C111 1.498(9) . ?
N13 C113 1.460(9) . ?
N13 C104 1.481(9) . ?
N13 C105 1.504(9) . ?
N14 C106 1.484(10) . ?
N14 C115 1.493(9) . ?
N14 C107 1.508(9) . ?
N15 C110 1.337(9) . ?
N15 C117 1.475(9) . ?
N15 H15A 0.8800 . ?
N16 C112 1.323(9) . ?
N16 C125 1.471(10) . ?
N16 H16A 0.8800 . ?
N17 C114 1.318(9) . ?
N17 C133 1.474(9) . ?
N17 H17A 0.8800 . ?
N18 C116 1.332(9) . ?
N18 C141 1.453(10) . ?
N18 H18A 0.8800 . ?
C101 C102 1.515(11) . ?
C101 H10A 0.9900 . ?
C101 H10B 0.9900 . ?
C102 H10C 0.9900 . ?
C102 H10D 0.9900 . ?
C103 C104 1.512(11) . ?
C103 H10E 0.9900 . ?
C103 H10F 0.9900 . ?
C104 H10G 0.9900 . ?
C104 H10H 0.9900 . ?
C105 C106 1.510(10) . ?
C105 H10I 0.9900 . ?
C105 H10J 0.9900 . ?
C106 H10K 0.9900 . ?
C106 H10L 0.9900 . ?
C107 C108 1.497(11) . ?
C107 H10M 0.9900 . ?
C107 H10N 0.9900 . ?
C108 H10O 0.9900 . ?
C108 H10P 0.9900 . ?
C109 C110 1.497(10) . ?
C109 H10Q 0.9900 . ?
C109 H10R 0.9900 . ?
C111 C112 1.486(10) . ?
C111 H11A 0.9900 . ?
C111 H11B 0.9900 . ?
C113 C114 1.503(10) . ?
C113 H11C 0.9900 . ?
C113 H11D 0.9900 . ?
C115 C116 1.499(10) . ?
C115 H11E 0.9900 . ?
C115 H11F 0.9900 . ?
C117 C124 1.492(11) . ?
C117 C118 1.521(11) . ?
C117 H11G 1.0000 . ?
C118 C119 1.387(11) . ?
C118 C123 1.437(11) . ?
C119 C120 1.373(12) . ?
C119 H11H 0.9500 . ?
C120 C121 1.408(13) . ?
C120 H12A 0.9500 . ?
C121 C122 1.394(12) . ?
C121 H12B 0.9500 . ?
C122 C123 1.363(12) . ?
C122 H12C 0.9500 . ?
C123 H12D 0.9500 . ?
C124 H12E 0.9800 . ?
C124 H12F 0.9800 . ?
C124 H12G 0.9800 . ?
C125 C132 1.517(10) . ?
C125 C126 1.521(11) . ?
C125 H12H 1.0000 . ?
C126 C127 1.382(11) . ?
C126 C131 1.387(11) . ?
C127 C128 1.413(13) . ?
C127 H12I 0.9500 . ?
C128 C129 1.338(13) . ?
C128 H12J 0.9500 . ?
C129 C130 1.391(13) . ?
C129 H12K 0.9500 . ?
C130 C131 1.396(12) . ?
C130 H13A 0.9500 . ?
C131 H13B 0.9500 . ?
C132 H13C 0.9800 . ?
C132 H13D 0.9800 . ?
C132 H13E 0.9800 . ?
C133 C134 1.501(11) . ?
C133 C140 1.508(11) . ?
C133 H13F 1.0000 . ?
C134 C135 1.374(11) . ?
C134 C139 1.429(11) . ?
C135 C136 1.382(12) . ?
C135 H13G 0.9500 . ?
C136 C137 1.386(13) . ?
C136 H13H 0.9500 . ?
C137 C138 1.382(14) . ?
C137 H13I 0.9500 . ?
C138 C139 1.360(12) . ?
C138 H13J 0.9500 . ?
C139 H13K 0.9500 . ?
C140 H14A 0.9800 . ?
C140 H14B 0.9800 . ?
C140 H14C 0.9800 . ?
C141 C142 1.512(11) . ?
C141 C148 1.515(10) . ?
C141 H14D 1.0000 . ?
C142 C147 1.384(11) . ?
C142 C143 1.385(12) . ?
C143 C144 1.411(12) . ?
C143 H14E 0.9500 . ?
C144 C145 1.379(14) . ?
C144 H14F 0.9500 . ?
C145 C146 1.332(15) . ?
C145 H14G 0.9500 . ?
C146 C147 1.401(14) . ?
C146 H14H 0.9500 . ?
C147 H14I 0.9500 . ?
C148 H14J 0.9800 . ?
C148 H14K 0.9800 . ?
C148 H14L 0.9800 . ?
Yb2 O21 2.265(5) . ?
Yb2 O22 2.284(5) . ?
Yb2 O24 2.288(5) . ?
Yb2 O23 2.295(5) . ?
Yb2 O2W 2.440(5) . ?
Yb2 N24 2.590(6) . ?
Yb2 N23 2.622(6) . ?
Yb2 N22 2.636(6) . ?
Yb2 N21 2.649(6) . ?
Yb2 C216 3.173(7) . ?
Yb2 C212 3.177(7) . ?
Yb2 C210 3.179(7) . ?
O21 C210 1.262(9) . ?
O22 C212 1.249(8) . ?
O23 C214 1.271(9) . ?
O24 C216 1.259(8) . ?
N21 C201 1.482(9) . ?
N21 C209 1.486(9) . ?
N21 C208 1.499(8) . ?
N22 C211 1.476(9) . ?
N22 C203 1.480(9) . ?
N22 C202 1.493(9) . ?
N23 C205 1.481(9) . ?
N23 C213 1.487(9) . ?
N23 C204 1.499(9) . ?
N24 C206 1.477(9) . ?
N24 C215 1.477(9) . ?
N24 C207 1.480(9) . ?
N25 C210 1.307(9) . ?
N25 C217 1.492(9) . ?
N25 H25A 0.8800 . ?
N26 C212 1.292(9) . ?
N26 C225 1.490(10) . ?
N26 H26A 0.8800 . ?
N27 C214 1.301(9) . ?
N27 C233 1.496(9) . ?
N27 H27A 0.8800 . ?
N28 C216 1.283(9) . ?
N28 C241 1.491(10) . ?
N28 H28A 0.8800 . ?
C201 C202 1.522(10) . ?
C201 H20A 0.9900 . ?
C201 H20B 0.9900 . ?
C202 H20C 0.9900 . ?
C202 H20D 0.9900 . ?
C203 C204 1.525(10) . ?
C203 H20E 0.9900 . ?
C203 H20F 0.9900 . ?
C204 H20G 0.9900 . ?
C204 H20H 0.9900 . ?
C205 C206 1.539(10) . ?
C205 H20I 0.9900 . ?
C205 H20J 0.9900 . ?
C206 H20K 0.9900 . ?
C206 H20L 0.9900 . ?
C207 C208 1.524(10) . ?
C207 H20M 0.9900 . ?
C207 H20N 0.9900 . ?
C208 H20O 0.9900 . ?
C208 H20P 0.9900 . ?
C209 C210 1.507(9) . ?
C209 H20Q 0.9900 . ?
C209 H20R 0.9900 . ?
C211 C212 1.511(10) . ?
C211 H21A 0.9900 . ?
C211 H21B 0.9900 . ?
C213 C214 1.498(9) . ?
C213 H21C 0.9900 . ?
C213 H21D 0.9900 . ?
C215 C216 1.527(11) . ?
C215 H21E 0.9900 . ?
C215 H21F 0.9900 . ?
C217 C218 1.513(11) . ?
C217 C224 1.528(10) . ?
C217 H21G 1.0000 . ?
C218 C223 1.369(11) . ?
C218 C219 1.390(11) . ?
C219 C220 1.396(12) . ?
C219 H21H 0.9500 . ?
C220 C221 1.366(13) . ?
C220 H22A 0.9500 . ?
C221 C222 1.388(12) . ?
C221 H22B 0.9500 . ?
C222 C223 1.417(12) . ?
C222 H22C 0.9500 . ?
C223 H22D 0.9500 . ?
C224 H22E 0.9800 . ?
C224 H22F 0.9800 . ?
C224 H22G 0.9800 . ?
C225 C226 1.502(12) . ?
C225 C232 1.520(10) . ?
C225 H22H 1.0000 . ?
C226 C231 1.378(12) . ?
C226 C227 1.389(12) . ?
C227 C228 1.379(13) . ?
C227 H22I 0.9500 . ?
C228 C229 1.360(14) . ?
C228 H22J 0.9500 . ?
C229 C230 1.358(14) . ?
C229 H22K 0.9500 . ?
C230 C231 1.399(12) . ?
C230 H23A 0.9500 . ?
C231 H23B 0.9500 . ?
C232 H23C 0.9800 . ?
C232 H23D 0.9800 . ?
C232 H23E 0.9800 . ?
C233 C234 1.516(10) . ?
C233 C240 1.527(10) . ?
C233 H23F 1.0000 . ?
C234 C239 1.354(12) . ?
C234 C235 1.398(11) . ?
C235 C236 1.402(12) . ?
C235 H23G 0.9500 . ?
C236 C237 1.353(14) . ?
C236 H23H 0.9500 . ?
C237 C238 1.379(13) . ?
C237 H23I 0.9500 . ?
C238 C239 1.409(12) . ?
C238 H23J 0.9500 . ?
C239 H23K 0.9500 . ?
C240 H24A 0.9800 . ?
C240 H24B 0.9800 . ?
C240 H24C 0.9800 . ?
C241 C242 1.515(12) . ?
C241 C248 1.524(10) . ?
C241 H24D 1.0000 . ?
C242 C243 1.366(13) . ?
C242 C247 1.406(12) . ?
C243 C244 1.404(13) . ?
C243 H24E 0.9500 . ?
C244 C245 1.373(15) . ?
C244 H24F 0.9500 . ?
C245 C246 1.417(16) . ?
C245 H24G 0.9500 . ?
C246 C247 1.367(14) . ?
C246 H24H 0.9500 . ?
C247 H24I 0.9500 . ?
C248 H24J 0.9800 . ?
C248 H24K 0.9800 . ?
C248 H24L 0.9800 . ?
